data_7121344
loop_
_publ_author_name
'Zhang, Xi'
'Wang, Tong-Lin'
'Huo, Cong-De'
'Wang, Xi-Cun'
'Quan, Zheng-Jun'

_publ_section_title
;
 Base-controlled chemoselectivity reaction of vinylanilines with
 isothiocyanates for synthesis of quinolino-2-thione and 2-aminoquinoline
 derivatives.
;
_journal_issue 25
_journal_name_full 'Chemical communications (Cambridge, England)'
_journal_page_first 3114
_journal_page_last 3117
_journal_paper_doi 10.1039/c8cc00062j
_journal_volume 54
_journal_year 2018
_chemical_formula_moiety 'C23 H20 N2'
_chemical_formula_sum 'C23 H20 N2'
_chemical_formula_weight 324.41
_space_group_crystal_system monoclinic
_space_group_IT_number 14
_space_group_name_Hall '-P 2ybc'
_space_group_name_H-M_alt 'P 1 21/c 1'
_symmetry_space_group_name_Hall '-P 2ybc'
_symmetry_space_group_name_H-M 'P 1 21/c 1'
_atom_sites_solution_hydrogens geom
_atom_sites_solution_primary direct
_audit_block_doi 10.5517/ccdc.csd.cc1z6v56
_audit_creation_date 2018-02-12
_audit_creation_method
;
Olex2 1.2
(compiled 2017.03.28 svn.r3405 for OlexSys, GUI svn.r5337)
;
_audit_update_record
;
2018-02-13 deposited with the CCDC.
2018-02-28 downloaded from the CCDC.
;
_cell_angle_alpha 90
_cell_angle_beta 97.699(8)
_cell_angle_gamma 90
_cell_formula_units_Z 4
_cell_length_a 19.4749(19)
_cell_length_b 10.8598(8)
_cell_length_c 8.3747(5)
_cell_measurement_reflns_used 1896
_cell_measurement_temperature 120
_cell_measurement_theta_max 69.8650
_cell_measurement_theta_min 4.5880
_cell_volume 1755.2(2)
_computing_cell_refinement 'CrysAlisPro 1.171.38.41 (Rigaku OD, 2015)'
_computing_data_collection 'CrysAlisPro 1.171.38.41 (Rigaku OD, 2015)'
_computing_data_reduction 'CrysAlisPro 1.171.38.41 (Rigaku OD, 2015)'
_computing_molecular_graphics 'Olex2 (Dolomanov et al., 2009)'
_computing_publication_material 'Olex2 (Dolomanov et al., 2009)'
_computing_structure_refinement 'ShelXL (Sheldrick, 2015)'
_computing_structure_solution 'ShelXS (Sheldrick, 2008)'
_diffrn_ambient_environment air
_diffrn_ambient_temperature 120
_diffrn_detector 'CCD plate'
_diffrn_detector_area_resol_mean 16.0733
_diffrn_detector_type Eos
_diffrn_measured_fraction_theta_full 0.996
_diffrn_measured_fraction_theta_max 0.981
_diffrn_measurement_details
;
List of Runs (angles in degrees, time in seconds):

  # Type    Start    End  Width  t~exp~   \w     \q     \k     \f   Frames
#--------------------------------------------------------------------------
  1  \w    118.00 145.00   1.00    1.00    --  108.00  50.00  30.00   27
  2  \w    148.00 175.00   1.00    1.00    --  108.00  50.00  30.00   27
  3  \w    115.00 172.00   1.00    1.00    --  108.00 111.00   0.00   57
  4  \w    130.00 175.00   1.00    1.00    --  108.00 111.00 150.00   45
  5  \w    112.00 173.00   1.00    1.00    --  108.00  63.00 150.00   61
  6  \w     90.00 163.00   1.00    1.00    --  108.00  77.00 120.00   73
  7  \w     93.00 178.00   1.00    1.00    --  108.00  50.00  90.00   85
  8  \w     77.00 104.00   1.00    1.00    --  108.00-111.00-120.00   27
  9  \w     52.00  78.00   1.00    1.00    --   54.00 -38.00 -90.00   26
 10  \w     42.00 107.00   1.00    1.00    --  108.00-111.00   0.00   65
 11  \w     60.00 130.00   1.00    1.00    --  108.00 -50.00   0.00   70
 12  \w     28.00 117.00   1.00    1.00    --   54.00  38.00-150.00   89
 13  \w     39.00  68.00   1.00    1.00    --    0.00  38.00 -60.00   29
 14  \w      1.00  30.00   1.00    1.00    --    0.00  38.00 -60.00   29
 15  \w    -17.00  78.00   1.00    1.00    --   54.00 -38.00  30.00   95
 16  \w     23.00  86.00   1.00    1.00    --   54.00-125.00 -90.00   63
 17  \w    -72.00 -32.00   1.00    1.00    --    0.00 -38.00 150.00   40
;
_diffrn_measurement_device 'four-circle diffractometer'
_diffrn_measurement_device_type 'SuperNova, Dual, Cu at zero, Eos'
_diffrn_measurement_method '\w scans'
_diffrn_orient_matrix_type 'CrysAlisPro convention (1999,Acta A55,543-557)'
_diffrn_orient_matrix_UB_11 -0.0013136000
_diffrn_orient_matrix_UB_12 0.0234692000
_diffrn_orient_matrix_UB_13 0.1809682000
_diffrn_orient_matrix_UB_21 -0.0526976000
_diffrn_orient_matrix_UB_22 0.1047465000
_diffrn_orient_matrix_UB_23 -0.0412522000
_diffrn_orient_matrix_UB_31 -0.0598428000
_diffrn_orient_matrix_UB_32 -0.0929672000
_diffrn_orient_matrix_UB_33 -0.0007815000
_diffrn_radiation_monochromator mirror
_diffrn_radiation_probe x-ray
_diffrn_radiation_type CuK\a
_diffrn_radiation_wavelength 1.54184
_diffrn_reflns_av_R_equivalents 0.0270
_diffrn_reflns_av_unetI/netI 0.0372
_diffrn_reflns_Laue_measured_fraction_full 0.996
_diffrn_reflns_Laue_measured_fraction_max 0.981
_diffrn_reflns_limit_h_max 22
_diffrn_reflns_limit_h_min -23
_diffrn_reflns_limit_k_max 7
_diffrn_reflns_limit_k_min -12
_diffrn_reflns_limit_l_max 10
_diffrn_reflns_limit_l_min -8
_diffrn_reflns_number 6373
_diffrn_reflns_point_group_measured_fraction_full 0.996
_diffrn_reflns_point_group_measured_fraction_max 0.981
_diffrn_reflns_theta_full 67.684
_diffrn_reflns_theta_max 69.699
_diffrn_reflns_theta_min 4.582
_diffrn_source 'micro-focus sealed X-ray tube'
_diffrn_source_type 'SuperNova (Cu) X-ray Source'
_exptl_absorpt_coefficient_mu 0.553
_exptl_absorpt_correction_T_max 1.00000
_exptl_absorpt_correction_T_min 0.75436
_exptl_absorpt_correction_type multi-scan
_exptl_absorpt_process_details
;
CrysAlisPro 1.171.38.41 (Rigaku Oxford Diffraction, 2015)
Empirical absorption correction using spherical harmonics,
 implemented in SCALE3 ABSPACK scaling algorithm.
;
_exptl_crystal_colour 'clear light yellow'
_exptl_crystal_colour_lustre clear
_exptl_crystal_colour_modifier light
_exptl_crystal_colour_primary yellow
_exptl_crystal_density_diffrn 1.228
_exptl_crystal_description plate
_exptl_crystal_F_000 688
_exptl_crystal_size_max 0.23
_exptl_crystal_size_mid 0.05
_exptl_crystal_size_min 0.02
_refine_diff_density_max 0.168
_refine_diff_density_min -0.215
_refine_diff_density_rms 0.044
_refine_ls_extinction_method none
_refine_ls_goodness_of_fit_ref 1.056
_refine_ls_hydrogen_treatment constr
_refine_ls_matrix_type full
_refine_ls_number_parameters 228
_refine_ls_number_reflns 3251
_refine_ls_number_restraints 0
_refine_ls_restrained_S_all 1.056
_refine_ls_R_factor_all 0.0599
_refine_ls_R_factor_gt 0.0459
_refine_ls_shift/su_max 0.000
_refine_ls_shift/su_mean 0.000
_refine_ls_structure_factor_coef Fsqd
_refine_ls_weighting_details 'w=1/[\s^2^(Fo^2^)+(0.0516P)^2^+0.5974P] where P=(Fo^2^+2Fc^2^)/3'
_refine_ls_weighting_scheme calc
_refine_ls_wR_factor_gt 0.1081
_refine_ls_wR_factor_ref 0.1196
_reflns_Friedel_coverage 0.000
_reflns_number_gt 2600
_reflns_number_total 3251
_reflns_threshold_expression 'I > 2\s(I)'
_cod_data_source_file c8cc00062j2.cif
_cod_data_source_block xray_0211
_cod_depositor_comments 'Adding full bibliography for 7121344.cif.'
_cod_database_code 7121344
_shelx_shelxl_version_number 2014/7
_shelx_space_group_comment
;
The symmetry employed for this shelxl refinement is uniquely defined
by the following loop, which should always be used as a source of
symmetry information in preference to the above space-group names.
They are only intended as comments.
;
_reflns_odcompleteness_completeness 99.76
_reflns_odcompleteness_iscentric 1
_reflns_odcompleteness_theta 66.97
_olex2_refinement_description
;
1. Fixed Uiso
 At 1.2 times of:
  All C(H) groups, All N(H) groups
 At 1.5 times of:
  All C(H,H,H) groups
2.a Aromatic/amide H refined with riding coordinates:
 N2(H2), C1(H1), C2(H2A), C4(H4), C5(H5), C8(H8), C12(H12), C13(H13), C15(H15),
  C18(H18), C19(H19), C20(H20), C21(H21), C22(H22)
2.b Idealised Me refined as rotating group:
 C16(H16A,H16B,H16C), C23(H23A,H23B,H23C)
;
_olex2_date_sample_data_collection 2018-02-11
_olex2_submission_special_instructions 'No special instructions were received'
_oxdiff_exptl_absorpt_empirical_details
;
Empirical correction (ABSPACK) includes:
- Absorption correction using spherical harmonics
- Frame scaling
;
_oxdiff_exptl_absorpt_empirical_full_max 1.549
_oxdiff_exptl_absorpt_empirical_full_min 0.611

loop_
_space_group_symop_operation_xyz
'x, y, z'
'-x, y+1/2, -z+1/2'
'-x, -y, -z'
'x, -y-1/2, z-1/2'

loop_
_atom_site_label
_atom_site_type_symbol
_atom_site_fract_x
_atom_site_fract_y
_atom_site_fract_z
_atom_site_U_iso_or_equiv
_atom_site_adp_type
_atom_site_occupancy
_atom_site_site_symmetry_order
_atom_site_calc_flag
_atom_site_refinement_flags_posn
N1 N 0.16214(7) 0.38422(13) 0.14274(15) 0.0219(3) Uani 1 1 d .
N2 N 0.11662(7) 0.23108(13) 0.29721(16) 0.0237(3) Uani 1 1 d .
H2 H 0.1256 0.1865 0.3823 0.028 Uiso 1 1 calc R
C1 C 0.01564(8) 0.29049(16) 0.09984(19) 0.0244(4) Uani 1 1 d .
H1 H 0.0344 0.3677 0.0849 0.029 Uiso 1 1 calc R
C2 C -0.04919(9) 0.25907(16) 0.01887(19) 0.0260(4) Uani 1 1 d .
H2A H -0.0732 0.3162 -0.0501 0.031 Uiso 1 1 calc R
C3 C -0.07894(9) 0.14457(17) 0.03848(18) 0.0262(4) Uani 1 1 d .
C4 C -0.04148(9) 0.06076(17) 0.14123(19) 0.0270(4) Uani 1 1 d .
H4 H -0.0602 -0.0166 0.1558 0.032 Uiso 1 1 calc R
C5 C 0.02315(9) 0.09031(16) 0.22235(19) 0.0250(4) Uani 1 1 d .
H5 H 0.0474 0.0327 0.2901 0.030 Uiso 1 1 calc R
C6 C 0.05211(8) 0.20595(16) 0.20310(18) 0.0227(4) Uani 1 1 d .
C7 C 0.16689(8) 0.31476(15) 0.27449(18) 0.0209(3) Uani 1 1 d .
C8 C 0.22480(8) 0.32001(15) 0.39834(18) 0.0220(4) Uani 1 1 d .
H8 H 0.2255 0.2696 0.4883 0.026 Uiso 1 1 calc R
C9 C 0.27887(8) 0.39715(15) 0.38735(17) 0.0207(3) Uani 1 1 d .
C10 C 0.27525(8) 0.47645(15) 0.24805(18) 0.0202(3) Uani 1 1 d .
C11 C 0.21553(8) 0.46570(15) 0.13122(18) 0.0203(3) Uani 1 1 d .
C12 C 0.21035(9) 0.54398(16) -0.00479(19) 0.0257(4) Uani 1 1 d .
H12 H 0.1720 0.5376 -0.0835 0.031 Uiso 1 1 calc R
C13 C 0.26083(9) 0.62920(16) -0.02285(19) 0.0262(4) Uani 1 1 d .
H13 H 0.2561 0.6793 -0.1137 0.031 Uiso 1 1 calc R
C14 C 0.31960(9) 0.64213(15) 0.09354(19) 0.0240(4) Uani 1 1 d .
C15 C 0.32576(8) 0.56544(15) 0.22566(19) 0.0229(4) Uani 1 1 d .
H15 H 0.3646 0.5726 0.3028 0.028 Uiso 1 1 calc R
C16 C -0.14907(9) 0.11071(18) -0.0507(2) 0.0336(4) Uani 1 1 d .
H16A H -0.1826 0.1084 0.0236 0.050 Uiso 1 1 calc GR
H16B H -0.1464 0.0312 -0.0996 0.050 Uiso 1 1 calc GR
H16C H -0.1628 0.1710 -0.1327 0.050 Uiso 1 1 calc GR
C17 C 0.33751(8) 0.40115(14) 0.52062(18) 0.0218(4) Uani 1 1 d .
C18 C 0.40618(9) 0.38596(16) 0.4939(2) 0.0262(4) Uani 1 1 d .
H18 H 0.4163 0.3741 0.3895 0.031 Uiso 1 1 calc R
C19 C 0.45928(9) 0.38839(18) 0.6212(2) 0.0333(4) Uani 1 1 d .
H19 H 0.5048 0.3781 0.6017 0.040 Uiso 1 1 calc R
C20 C 0.44531(10) 0.40600(18) 0.7777(2) 0.0357(5) Uani 1 1 d .
H20 H 0.4813 0.4083 0.8628 0.043 Uiso 1 1 calc R
C21 C 0.37727(10) 0.42016(18) 0.8063(2) 0.0338(4) Uani 1 1 d .
H21 H 0.3674 0.4315 0.9109 0.041 Uiso 1 1 calc R
C22 C 0.32393(9) 0.41750(16) 0.67918(19) 0.0274(4) Uani 1 1 d .
H22 H 0.2784 0.4267 0.6995 0.033 Uiso 1 1 calc R
C23 C 0.37386(10) 0.73791(17) 0.0735(2) 0.0325(4) Uani 1 1 d .
H23A H 0.3932 0.7223 -0.0242 0.049 Uiso 1 1 calc GR
H23B H 0.4099 0.7342 0.1636 0.049 Uiso 1 1 calc GR
H23C H 0.3530 0.8182 0.0683 0.049 Uiso 1 1 calc GR

loop_
_atom_site_aniso_label
_atom_site_aniso_U_11
_atom_site_aniso_U_22
_atom_site_aniso_U_33
_atom_site_aniso_U_23
_atom_site_aniso_U_13
_atom_site_aniso_U_12
N1 0.0230(7) 0.0254(7) 0.0185(6) -0.0025(5) 0.0073(5) -0.0006(6)
N2 0.0247(7) 0.0273(8) 0.0194(7) 0.0038(6) 0.0039(5) -0.0034(6)
C1 0.0263(9) 0.0264(9) 0.0217(8) -0.0007(7) 0.0081(7) -0.0025(7)
C2 0.0257(9) 0.0332(10) 0.0195(8) 0.0011(7) 0.0049(7) 0.0008(7)
C3 0.0252(9) 0.0347(10) 0.0196(8) -0.0043(7) 0.0067(7) -0.0029(7)
C4 0.0297(9) 0.0287(9) 0.0241(8) -0.0023(7) 0.0087(7) -0.0067(7)
C5 0.0283(9) 0.0280(9) 0.0194(7) 0.0004(7) 0.0056(6) -0.0007(7)
C6 0.0236(8) 0.0286(9) 0.0171(7) -0.0028(6) 0.0076(6) -0.0023(7)
C7 0.0232(8) 0.0222(8) 0.0188(7) -0.0021(6) 0.0087(6) 0.0004(6)
C8 0.0267(9) 0.0238(8) 0.0168(7) 0.0015(6) 0.0072(6) 0.0003(7)
C9 0.0237(8) 0.0221(8) 0.0173(7) -0.0022(6) 0.0068(6) 0.0014(6)
C10 0.0237(8) 0.0222(8) 0.0163(7) -0.0022(6) 0.0079(6) 0.0016(7)
C11 0.0236(8) 0.0213(8) 0.0175(7) -0.0025(6) 0.0087(6) 0.0013(6)
C12 0.0286(9) 0.0307(9) 0.0179(8) 0.0005(7) 0.0043(6) 0.0009(7)
C13 0.0326(9) 0.0283(9) 0.0188(7) 0.0063(7) 0.0068(7) 0.0012(7)
C14 0.0292(9) 0.0228(9) 0.0215(8) -0.0002(6) 0.0087(7) 0.0003(7)
C15 0.0257(8) 0.0236(8) 0.0201(8) -0.0022(6) 0.0055(6) 0.0002(7)
C16 0.0300(10) 0.0409(11) 0.0298(9) -0.0025(8) 0.0035(7) -0.0054(8)
C17 0.0254(9) 0.0196(8) 0.0207(8) 0.0024(6) 0.0038(6) -0.0022(7)
C18 0.0255(9) 0.0296(9) 0.0244(8) 0.0024(7) 0.0066(7) -0.0006(7)
C19 0.0248(9) 0.0368(10) 0.0379(10) 0.0044(8) 0.0025(8) 0.0000(8)
C20 0.0331(10) 0.0384(11) 0.0317(9) 0.0011(8) -0.0099(8) 0.0019(8)
C21 0.0412(11) 0.0375(11) 0.0217(8) -0.0021(8) 0.0005(8) 0.0047(9)
C22 0.0307(9) 0.0299(9) 0.0220(8) 0.0017(7) 0.0050(7) 0.0030(8)
C23 0.0377(10) 0.0306(10) 0.0300(9) 0.0075(8) 0.0068(8) -0.0053(8)

loop_
_atom_type_symbol
_atom_type_description
_atom_type_scat_dispersion_real
_atom_type_scat_dispersion_imag
_atom_type_scat_source
C C 0.0181 0.0091 'International Tables Vol C Tables 4.2.6.8 and 6.1.1.4'
H H 0.0000 0.0000 'International Tables Vol C Tables 4.2.6.8 and 6.1.1.4'
N N 0.0311 0.0180 'International Tables Vol C Tables 4.2.6.8 and 6.1.1.4'

loop_
_geom_angle_atom_site_label_1
_geom_angle_atom_site_label_2
_geom_angle_atom_site_label_3
_geom_angle
C7 N1 C11 116.93(14)
C6 N2 H2 114.8
C7 N2 H2 114.8
C7 N2 C6 130.42(14)
C2 C1 H1 120.1
C6 C1 H1 120.1
C6 C1 C2 119.70(16)
C1 C2 H2A 119.1
C3 C2 C1 121.75(16)
C3 C2 H2A 119.1
C2 C3 C16 121.49(16)
C4 C3 C2 117.77(15)
C4 C3 C16 120.73(16)
C3 C4 H4 119.4
C5 C4 C3 121.24(16)
C5 C4 H4 119.4
C4 C5 H5 119.8
C4 C5 C6 120.45(16)
C6 C5 H5 119.8
C1 C6 N2 124.06(15)
C1 C6 C5 119.07(15)
C5 C6 N2 116.81(15)
N1 C7 N2 121.39(14)
N1 C7 C8 122.74(14)
N2 C7 C8 115.86(14)
C7 C8 H8 119.3
C9 C8 C7 121.31(14)
C9 C8 H8 119.3
C8 C9 C10 117.91(14)
C8 C9 C17 119.45(14)
C10 C9 C17 122.58(14)
C11 C10 C9 117.01(14)
C15 C10 C9 123.84(15)
C15 C10 C11 119.10(14)
N1 C11 C10 124.06(14)
N1 C11 C12 117.98(14)
C12 C11 C10 117.96(14)
C11 C12 H12 119.4
C13 C12 C11 121.27(15)
C13 C12 H12 119.4
C12 C13 H13 119.4
C12 C13 C14 121.25(15)
C14 C13 H13 119.4
C13 C14 C23 120.58(14)
C15 C14 C13 118.12(15)
C15 C14 C23 121.31(15)
C10 C15 H15 118.9
C14 C15 C10 122.29(16)
C14 C15 H15 118.9
C3 C16 H16A 109.5
C3 C16 H16B 109.5
C3 C16 H16C 109.5
H16A C16 H16B 109.5
H16A C16 H16C 109.5
H16B C16 H16C 109.5
C18 C17 C9 122.17(14)
C18 C17 C22 118.32(15)
C22 C17 C9 119.49(15)
C17 C18 H18 119.7
C19 C18 C17 120.53(16)
C19 C18 H18 119.7
C18 C19 H19 119.7
C18 C19 C20 120.68(17)
C20 C19 H19 119.7
C19 C20 H20 120.3
C21 C20 C19 119.42(17)
C21 C20 H20 120.3
C20 C21 H21 120.0
C22 C21 C20 120.08(16)
C22 C21 H21 120.0
C17 C22 H22 119.5
C21 C22 C17 120.96(16)
C21 C22 H22 119.5
C14 C23 H23A 109.5
C14 C23 H23B 109.5
C14 C23 H23C 109.5
H23A C23 H23B 109.5
H23A C23 H23C 109.5
H23B C23 H23C 109.5

loop_
_geom_bond_atom_site_label_1
_geom_bond_atom_site_label_2
_geom_bond_distance
N1 C7 1.329(2)
N1 C11 1.379(2)
N2 H2 0.8600
N2 C6 1.417(2)
N2 C7 1.368(2)
C1 H1 0.9300
C1 C2 1.393(2)
C1 C6 1.389(2)
C2 H2A 0.9300
C2 C3 1.391(2)
C3 C4 1.390(2)
C3 C16 1.512(2)
C4 H4 0.9300
C4 C5 1.386(2)
C5 H5 0.9300
C5 C6 1.395(2)
C7 C8 1.427(2)
C8 H8 0.9300
C8 C9 1.358(2)
C9 C10 1.444(2)
C9 C17 1.487(2)
C10 C11 1.421(2)
C10 C15 1.409(2)
C11 C12 1.414(2)
C12 H12 0.9300
C12 C13 1.373(2)
C13 H13 0.9300
C13 C14 1.408(2)
C14 C15 1.377(2)
C14 C23 1.508(2)
C15 H15 0.9300
C16 H16A 0.9600
C16 H16B 0.9600
C16 H16C 0.9600
C17 C18 1.395(2)
C17 C22 1.400(2)
C18 H18 0.9300
C18 C19 1.382(2)
C19 H19 0.9300
C19 C20 1.388(3)
C20 H20 0.9300
C20 C21 1.386(3)
C21 H21 0.9300
C21 C22 1.384(2)
C22 H22 0.9300
C23 H23A 0.9600
C23 H23B 0.9600
C23 H23C 0.9600

loop_
_geom_torsion_atom_site_label_1
_geom_torsion_atom_site_label_2
_geom_torsion_atom_site_label_3
_geom_torsion_atom_site_label_4
_geom_torsion
N1 C7 C8 C9 -0.2(2)
N1 C11 C12 C13 178.66(15)
N2 C7 C8 C9 178.25(14)
C1 C2 C3 C4 -0.6(2)
C1 C2 C3 C16 -179.54(15)
C2 C1 C6 N2 -176.60(14)
C2 C1 C6 C5 0.6(2)
C2 C3 C4 C5 0.4(2)
C3 C4 C5 C6 0.3(2)
C4 C5 C6 N2 176.59(14)
C4 C5 C6 C1 -0.8(2)
C6 N2 C7 N1 -4.5(3)
C6 N2 C7 C8 177.05(15)
C6 C1 C2 C3 0.1(2)
C7 N1 C11 C10 2.0(2)
C7 N1 C11 C12 -177.56(14)
C7 N2 C6 C1 -24.7(3)
C7 N2 C6 C5 157.98(15)
C7 C8 C9 C10 1.6(2)
C7 C8 C9 C17 178.91(14)
C8 C9 C10 C11 -1.2(2)
C8 C9 C10 C15 176.39(15)
C8 C9 C17 C18 127.11(17)
C8 C9 C17 C22 -51.2(2)
C9 C10 C11 N1 -0.7(2)
C9 C10 C11 C12 178.92(14)
C9 C10 C15 C14 -177.98(15)
C9 C17 C18 C19 -179.01(16)
C9 C17 C22 C21 179.21(16)
C10 C9 C17 C18 -55.7(2)
C10 C9 C17 C22 125.96(17)
C10 C11 C12 C13 -0.9(2)
C11 N1 C7 N2 -179.96(14)
C11 N1 C7 C8 -1.6(2)
C11 C10 C15 C14 -0.5(2)
C11 C12 C13 C14 -0.2(3)
C12 C13 C14 C15 1.0(2)
C12 C13 C14 C23 -178.77(16)
C13 C14 C15 C10 -0.6(2)
C15 C10 C11 N1 -178.33(14)
C15 C10 C11 C12 1.2(2)
C16 C3 C4 C5 179.34(15)
C17 C9 C10 C11 -178.38(14)
C17 C9 C10 C15 -0.8(2)
C17 C18 C19 C20 0.0(3)
C18 C17 C22 C21 0.8(3)
C18 C19 C20 C21 0.6(3)
C19 C20 C21 C22 -0.4(3)
C20 C21 C22 C17 -0.3(3)
C22 C17 C18 C19 -0.7(3)
C23 C14 C15 C10 179.10(15)
